data_7126628
loop_
_publ_author_name
'Parvin, Nasrina'
'Mishra, Bijoyananda'
'George, Anjana'
'Neralkar, Mahesh'
'Hossain, Jabed'
'Parameswaran, Pattiyil'
'Hotha, Srinivas'
'Khan, Shabana'

_publ_section_title
;
 N-Heterocyclic silylene/germylene ligands in Au(i) catalysis.
;
_journal_issue 55
_journal_name_full 'Chemical communications (Cambridge, England)'
_journal_page_first 7625
_journal_page_last 7628
_journal_paper_doi 10.1039/d0cc03156a
_journal_volume 56
_journal_year 2020
_chemical_formula_sum 'C29 H51 Au F6 N3 Sb Si3'
_chemical_formula_weight 958.71
_space_group_crystal_system monoclinic
_space_group_IT_number 14
_space_group_name_Hall '-P 2ybc'
_space_group_name_H-M_alt 'P 1 21/c 1'
_atom_sites_solution_hydrogens geom
_audit_creation_method SHELXL-2016/6
_audit_update_record
;
2018-01-25 deposited with the CCDC.	2020-06-01 downloaded from the CCDC.
;
_cell_angle_alpha 90
_cell_angle_beta 93.012(7)
_cell_angle_gamma 90
_cell_formula_units_Z 8
_cell_length_a 22.214(7)
_cell_length_b 18.276(6)
_cell_length_c 18.686(6)
_cell_measurement_temperature 150(2)
_cell_volume 7576(4)
_computing_structure_refinement 'SHELXL-2016/6 (Sheldrick, 2016)'
_computing_structure_solution 'SHELXT 2014/5 (Sheldrick, 2014)'
_diffrn_ambient_temperature 150(2)
_diffrn_measured_fraction_theta_full 0.994
_diffrn_measured_fraction_theta_max 0.994
_diffrn_radiation_type MoK\a
_diffrn_radiation_wavelength 0.71073
_diffrn_reflns_av_R_equivalents 0.2456
_diffrn_reflns_av_unetI/netI 0.1670
_diffrn_reflns_Laue_measured_fraction_full 0.994
_diffrn_reflns_Laue_measured_fraction_max 0.994
_diffrn_reflns_limit_h_max 26
_diffrn_reflns_limit_h_min -26
_diffrn_reflns_limit_k_max 21
_diffrn_reflns_limit_k_min -21
_diffrn_reflns_limit_l_max 22
_diffrn_reflns_limit_l_min -22
_diffrn_reflns_number 104634
_diffrn_reflns_point_group_measured_fraction_full 0.994
_diffrn_reflns_point_group_measured_fraction_max 0.994
_diffrn_reflns_theta_full 25.156
_diffrn_reflns_theta_max 25.156
_diffrn_reflns_theta_min 2.229
_exptl_absorpt_coefficient_mu 4.729
_exptl_crystal_density_diffrn 1.681
_exptl_crystal_F_000 3776
_refine_diff_density_max 2.265
_refine_diff_density_min -1.323
_refine_diff_density_rms 0.252
_refine_ls_extinction_method none
_refine_ls_goodness_of_fit_ref 1.078
_refine_ls_hydrogen_treatment constr
_refine_ls_matrix_type full
_refine_ls_number_parameters 849
_refine_ls_number_reflns 13512
_refine_ls_number_restraints 108
_refine_ls_restrained_S_all 1.075
_refine_ls_R_factor_all 0.1724
_refine_ls_R_factor_gt 0.0800
_refine_ls_shift/su_max 0.001
_refine_ls_shift/su_mean 0.000
_refine_ls_structure_factor_coef Fsqd
_refine_ls_weighting_details 'w=1/[\s^2^(Fo^2^)+272.6465P] where P=(Fo^2^+2Fc^2^)/3'
_refine_ls_weighting_scheme calc
_refine_ls_wR_factor_gt 0.1492
_refine_ls_wR_factor_ref 0.1766
_reflns_Friedel_coverage 0.000
_reflns_number_gt 7556
_reflns_number_total 13512
_reflns_threshold_expression 'I > 2\s(I)'
_cod_data_source_file d0cc03156a2.cif
_cod_data_source_block 7
_cod_depositor_comments 'Adding full bibliography for 7126624--7126629.cif.'
_cod_original_sg_symbol_H-M 'P 21/c'
_cod_database_code 7126628
_shelx_shelxl_version_number 2016/6
_shelx_space_group_comment
;
The symmetry employed for this shelxl refinement is uniquely defined
by the following loop, which should always be used as a source of
symmetry information in preference to the above space-group names.
They are only intended as comments.
;

loop_
_space_group_symop_operation_xyz
'x, y, z'
'-x, y+1/2, -z+1/2'
'-x, -y, -z'
'x, -y-1/2, z-1/2'

loop_
_atom_site_label
_atom_site_type_symbol
_atom_site_fract_x
_atom_site_fract_y
_atom_site_fract_z
_atom_site_U_iso_or_equiv
_atom_site_adp_type
_atom_site_occupancy
_atom_site_site_symmetry_order
_atom_site_calc_flag
_atom_site_refinement_flags_posn
_atom_site_refinement_flags_adp
_atom_site_refinement_flags_occupancy
_atom_site_disorder_assembly
_atom_site_disorder_group
C1 C 0.7629(7) 0.0340(9) 0.5988(9) 0.020(4) Uani 1 1 d . . . . .
C2 C 0.8249(7) 0.0024(8) 0.5954(8) 0.017(4) Uani 1 1 d . U . . .
C3 C 0.8414(8) -0.0589(9) 0.6370(10) 0.036(5) Uani 1 1 d . . . . .
H3 H 0.813103 -0.081746 0.666181 0.043 Uiso 1 1 calc R U . . .
C4 C 0.8989(8) -0.0854(11) 0.6348(11) 0.044(6) Uani 1 1 d . . . . .
H4 H 0.910425 -0.125779 0.664570 0.053 Uiso 1 1 calc R U . . .
C5 C 0.9404(8) -0.0561(11) 0.5915(11) 0.043(5) Uani 1 1 d . . . . .
H5 H 0.979510 -0.076658 0.589551 0.052 Uiso 1 1 calc R U . . .
C6 C 0.9238(9) 0.0042(10) 0.5509(11) 0.047(6) Uani 1 1 d . . . . .
H6 H 0.952616 0.027286 0.522640 0.056 Uiso 1 1 calc R U . . .
C7 C 0.8671(8) 0.0309(10) 0.5505(11) 0.038(5) Uani 1 1 d . . . . .
H7 H 0.855883 0.069992 0.519044 0.046 Uiso 1 1 calc R U . . .
C8 C 0.7840(8) 0.1385(9) 0.6904(9) 0.028(4) Uani 1 1 d . . . . .
C9 C 0.8095(9) 0.0957(12) 0.7517(11) 0.056(6) Uani 1 1 d . . . . .
H9A H 0.776708 0.072264 0.776323 0.085 Uiso 1 1 calc R U . . .
H9B H 0.832009 0.128240 0.785018 0.085 Uiso 1 1 calc R U . . .
H9C H 0.836588 0.058073 0.734359 0.085 Uiso 1 1 calc R U . . .
C10 C 0.8324(9) 0.1799(12) 0.6524(12) 0.062(7) Uani 1 1 d . . . . .
H10A H 0.814525 0.202111 0.608455 0.093 Uiso 1 1 calc R U . . .
H10B H 0.864376 0.145943 0.640112 0.093 Uiso 1 1 calc R U . . .
H10C H 0.849328 0.218313 0.683955 0.093 Uiso 1 1 calc R U . . .
C11 C 0.7384(8) 0.1939(10) 0.7141(11) 0.047(6) Uani 1 1 d . . . . .
H11A H 0.722527 0.221789 0.672459 0.071 Uiso 1 1 calc R U . . .
H11B H 0.757938 0.227453 0.749081 0.071 Uiso 1 1 calc R U . . .
H11C H 0.705280 0.168423 0.736120 0.071 Uiso 1 1 calc R U . . .
C12 C 0.7040(7) -0.0403(9) 0.5046(10) 0.031(5) Uani 1 1 d . . . . .
C13 C 0.7421(9) -0.0236(13) 0.4416(10) 0.058(7) Uani 1 1 d . . . . .
H13A H 0.729185 0.023085 0.419886 0.087 Uiso 1 1 calc R U . . .
H13B H 0.737038 -0.062687 0.405877 0.087 Uiso 1 1 calc R U . . .
H13C H 0.784564 -0.020295 0.458165 0.087 Uiso 1 1 calc R U . . .
C14 C 0.7179(11) -0.1183(10) 0.5293(11) 0.066(7) Uani 1 1 d . . . . .
H14A H 0.686124 -0.135365 0.559718 0.100 Uiso 1 1 calc R U . . .
H14B H 0.756750 -0.119197 0.556707 0.100 Uiso 1 1 calc R U . . .
H14C H 0.719749 -0.150319 0.487472 0.100 Uiso 1 1 calc R U . . .
C15 C 0.6384(8) -0.0345(11) 0.4789(12) 0.060(7) Uani 1 1 d . . . . .
H15A H 0.612856 -0.039975 0.519671 0.089 Uiso 1 1 calc R U . . .
H15B H 0.628905 -0.073213 0.443766 0.089 Uiso 1 1 calc R U . . .
H15C H 0.631115 0.013365 0.456444 0.089 Uiso 1 1 calc R U . . .
C16 C 0.6577(7) 0.2609(8) 0.4128(9) 0.022(4) Uani 1 1 d . U . . .
H16 H 0.697055 0.281127 0.398427 0.026 Uiso 1 1 calc R U . . .
C17 C 0.6201(9) 0.3090(10) 0.4517(9) 0.034(5) Uani 1 1 d . . . . .
H17 H 0.637919 0.344214 0.483727 0.041 Uiso 1 1 calc R U . . .
C18 C 0.5588(8) 0.3042(9) 0.4427(9) 0.031(5) Uani 1 1 d . . . . .
H18 H 0.534061 0.333447 0.471107 0.038 Uiso 1 1 calc R U . . .
C19 C 0.5324(8) 0.2563(10) 0.3918(9) 0.033(5) Uani 1 1 d . . . . .
C20 C 0.4646(8) 0.2575(13) 0.3818(13) 0.067(7) Uani 1 1 d . . . . .
H20A H 0.452622 0.246222 0.331814 0.101 Uiso 1 1 calc R U . . .
H20B H 0.449572 0.306110 0.393998 0.101 Uiso 1 1 calc R U . . .
H20C H 0.447419 0.220854 0.413227 0.101 Uiso 1 1 calc R U . . .
C21 C 0.5674(8) 0.2118(9) 0.3548(9) 0.031(5) Uani 1 1 d . . . . .
H21 H 0.549134 0.179058 0.320619 0.037 Uiso 1 1 calc R U . . .
C22 C 0.6282(7) 0.2126(10) 0.3651(9) 0.030(4) Uani 1 1 d . . . . .
C23 C 0.6659(8) 0.1626(10) 0.3197(11) 0.045(5) Uani 1 1 d . . . . .
H23A H 0.652857 0.111774 0.325232 0.068 Uiso 1 1 calc R U . . .
H23B H 0.708550 0.167006 0.335448 0.068 Uiso 1 1 calc R U . . .
H23C H 0.660613 0.176871 0.269183 0.068 Uiso 1 1 calc R U . . .
C24 C 0.5702(8) 0.2313(9) 0.6492(10) 0.040(5) Uani 1 1 d . . . . .
H24A H 0.582659 0.237527 0.699912 0.060 Uiso 1 1 calc R U . . .
H24B H 0.535122 0.262279 0.637243 0.060 Uiso 1 1 calc R U . . .
H24C H 0.603462 0.245431 0.619572 0.060 Uiso 1 1 calc R U . . .
C25 C 0.5160(8) 0.1184(10) 0.5400(9) 0.037(5) Uani 1 1 d . . . . .
H25A H 0.512899 0.065841 0.530328 0.055 Uiso 1 1 calc R U . . .
H25B H 0.541408 0.141343 0.504980 0.055 Uiso 1 1 calc R U . . .
H25C H 0.475722 0.140404 0.536278 0.055 Uiso 1 1 calc R U . . .
C26 C 0.4895(9) 0.1118(12) 0.6922(12) 0.064(7) Uani 1 1 d . . . . .
H26A H 0.471920 0.063994 0.679514 0.096 Uiso 1 1 calc R U . . .
H26B H 0.458144 0.149473 0.687468 0.096 Uiso 1 1 calc R U . . .
H26C H 0.506145 0.110488 0.741786 0.096 Uiso 1 1 calc R U . . .
C27 C 0.5509(8) -0.0536(11) 0.7007(12) 0.051(6) Uani 1 1 d . . . . .
H27A H 0.546701 -0.066700 0.649793 0.077 Uiso 1 1 calc R U . . .
H27B H 0.513700 -0.030352 0.715082 0.077 Uiso 1 1 calc R U . . .
H27C H 0.558586 -0.097902 0.729303 0.077 Uiso 1 1 calc R U . . .
C28 C 0.6132(9) 0.0585(11) 0.8029(10) 0.050(6) Uani 1 1 d . . . . .
H28A H 0.640031 0.101057 0.802883 0.075 Uiso 1 1 calc R U . . .
H28B H 0.626746 0.024990 0.841435 0.075 Uiso 1 1 calc R U . . .
H28C H 0.571990 0.074709 0.810726 0.075 Uiso 1 1 calc R U . . .
C29 C 0.6838(9) -0.0476(11) 0.7214(11) 0.053(6) Uani 1 1 d . . . . .
H29A H 0.719335 -0.016689 0.730731 0.080 Uiso 1 1 calc R U . . .
H29B H 0.687402 -0.073882 0.676119 0.080 Uiso 1 1 calc R U . . .
H29C H 0.680773 -0.082968 0.760521 0.080 Uiso 1 1 calc R U . . .
C31 C 0.2686(8) 0.4662(10) 0.3785(9) 0.030(4) Uani 1 1 d . . . . .
C32 C 0.3328(7) 0.4894(9) 0.3849(10) 0.029(4) Uani 1 1 d . . . . .
C33 C 0.3519(8) 0.5462(10) 0.3450(11) 0.040(5) Uani 1 1 d . . . . .
H33 H 0.323204 0.572729 0.315720 0.048 Uiso 1 1 calc R U . . .
C34 C 0.4112(8) 0.5663(10) 0.3458(10) 0.035(5) Uani 1 1 d . . . . .
H34 H 0.423942 0.604217 0.315263 0.042 Uiso 1 1 calc R U . . .
C35 C 0.4526(8) 0.5308(10) 0.3918(12) 0.044(6) Uani 1 1 d . . . . .
H35 H 0.494058 0.543550 0.393022 0.052 Uiso 1 1 calc R U . . .
C36 C 0.4324(10) 0.4767(11) 0.4357(11) 0.051(6) Uani 1 1 d . . . . .
H36 H 0.459725 0.454007 0.469662 0.062 Uiso 1 1 calc R U . . .
C37 C 0.3728(7) 0.4548(9) 0.4311(9) 0.026(4) Uani 1 1 d . . . . .
H37 H 0.359774 0.415802 0.460067 0.031 Uiso 1 1 calc R U . . .
C38 C 0.2176(8) 0.5539(9) 0.4643(10) 0.033(5) Uani 1 1 d . . . . .
C39 C 0.2372(9) 0.6288(9) 0.4335(10) 0.042(5) Uani 1 1 d . . . . .
H39A H 0.212479 0.639836 0.389860 0.062 Uiso 1 1 calc R U . . .
H39B H 0.279741 0.626441 0.422122 0.062 Uiso 1 1 calc R U . . .
H39C H 0.231771 0.667252 0.469112 0.062 Uiso 1 1 calc R U . . .
C40 C 0.2566(9) 0.5343(10) 0.5295(9) 0.041(5) Uani 1 1 d . . . . .
H40A H 0.244022 0.486766 0.547903 0.062 Uiso 1 1 calc R U . . .
H40B H 0.252415 0.571766 0.566428 0.062 Uiso 1 1 calc R U . . .
H40C H 0.298769 0.531548 0.516794 0.062 Uiso 1 1 calc R U . . .
C41 C 0.1515(9) 0.5571(11) 0.4818(12) 0.055(6) Uani 1 1 d . . . . .
H41A H 0.140278 0.511393 0.505125 0.082 Uiso 1 1 calc R U . . .
H41B H 0.126484 0.563503 0.437413 0.082 Uiso 1 1 calc R U . . .
H41C H 0.145113 0.598321 0.513983 0.082 Uiso 1 1 calc R U . . .
C42 C 0.2764(8) 0.3503(10) 0.3001(10) 0.033(5) Uani 1 1 d . . . . .
C43 C 0.2987(9) 0.2899(9) 0.3484(10) 0.044(5) Uani 1 1 d . . . . .
H43A H 0.265148 0.270734 0.374886 0.065 Uiso 1 1 calc R U . . .
H43B H 0.330114 0.308655 0.382289 0.065 Uiso 1 1 calc R U . . .
H43C H 0.315316 0.250590 0.319714 0.065 Uiso 1 1 calc R U . . .
C44 C 0.3271(8) 0.3811(11) 0.2569(10) 0.041(5) Uani 1 1 d . . . . .
H44A H 0.312821 0.424725 0.230781 0.061 Uiso 1 1 calc R U . . .
H44B H 0.339713 0.344076 0.222788 0.061 Uiso 1 1 calc R U . . .
H44C H 0.361478 0.394108 0.289512 0.061 Uiso 1 1 calc R U . . .
C45 C 0.2266(8) 0.3231(11) 0.2463(10) 0.048(6) Uani 1 1 d . . . . .
H45A H 0.214321 0.362970 0.213616 0.072 Uiso 1 1 calc R U . . .
H45B H 0.191793 0.306896 0.272305 0.072 Uiso 1 1 calc R U . . .
H45C H 0.241856 0.282110 0.218733 0.072 Uiso 1 1 calc R U . . .
C52 C 0.1923(7) 0.5393(10) 0.2419(9) 0.036(5) Uani 1 1 d . . . . .
H52A H 0.203961 0.570026 0.283246 0.054 Uiso 1 1 calc R U . . .
H52B H 0.192173 0.568731 0.198027 0.054 Uiso 1 1 calc R U . . .
H52C H 0.221190 0.499023 0.238566 0.054 Uiso 1 1 calc R U . . .
C53 C 0.0923(9) 0.4595(11) 0.1644(10) 0.051(6) Uani 1 1 d . . . . .
H53A H 0.049939 0.444429 0.164452 0.077 Uiso 1 1 calc R U . . .
H53B H 0.117525 0.416661 0.156035 0.077 Uiso 1 1 calc R U . . .
H53C H 0.097202 0.495439 0.126201 0.077 Uiso 1 1 calc R U . . .
C54 C 0.0650(9) 0.5784(10) 0.2749(11) 0.051(6) Uani 1 1 d . . . . .
H54A H 0.024238 0.559756 0.280892 0.076 Uiso 1 1 calc R U . . .
H54B H 0.064076 0.614382 0.236013 0.076 Uiso 1 1 calc R U . . .
H54C H 0.080259 0.601615 0.319545 0.076 Uiso 1 1 calc R U . . .
C55 C -0.0158(9) 0.4092(12) 0.2738(13) 0.066(7) Uani 1 1 d . . . . .
H55A H -0.006976 0.386897 0.227843 0.098 Uiso 1 1 calc R U . . .
H55B H -0.020018 0.462256 0.267802 0.098 Uiso 1 1 calc R U . . .
H55C H -0.053452 0.388888 0.290414 0.098 Uiso 1 1 calc R U . . .
C56 C 0.0189(8) 0.4177(11) 0.4293(11) 0.048(6) Uani 1 1 d . . . . .
H56A H 0.051389 0.412294 0.466485 0.071 Uiso 1 1 calc R U . . .
H56B H -0.015209 0.386699 0.440935 0.071 Uiso 1 1 calc R U . . .
H56C H 0.005942 0.468909 0.426798 0.071 Uiso 1 1 calc R U . . .
C57 C 0.0589(9) 0.2896(10) 0.3362(12) 0.054(6) Uani 1 1 d . . . . .
H57A H 0.088048 0.274631 0.374565 0.082 Uiso 1 1 calc R U . . .
H57B H 0.074451 0.277081 0.289642 0.082 Uiso 1 1 calc R U . . .
H57C H 0.020564 0.264264 0.341821 0.082 Uiso 1 1 calc R U . . .
C58 C 0.1763(9) 0.274(2) 0.5817(18) 0.035(11) Uani 0.5 1 d G U P A 1
H58 H 0.218089 0.258129 0.597326 0.041 Uiso 0.5 1 calc R U P A 1
C59 C 0.1491(18) 0.3235(17) 0.6262(17) 0.056(13) Uani 0.5 1 d G U P A 1
C60 C 0.0871(18) 0.3218(17) 0.6325(16) 0.057(15) Uani 0.5 1 d G U P A 1
H60 H 0.068471 0.355685 0.662879 0.068 Uiso 0.5 1 calc R U P A 1
C61 C 0.0522(9) 0.270(2) 0.5942(18) 0.044(11) Uani 0.5 1 d G U P A 1
C62 C 0.0794(14) 0.2208(16) 0.5497(16) 0.043(11) Uani 0.5 1 d G U P A 1
H62 H 0.055610 0.185697 0.523622 0.051 Uiso 0.5 1 calc R U P A 1
C63 C 0.1415(15) 0.2225(17) 0.5435(15) 0.035(11) Uani 0.5 1 d G U P A 1
H63 H 0.160082 0.188608 0.513051 0.042 Uiso 0.5 1 calc R U P A 1
C64 C 0.178(2) 0.376(3) 0.668(2) 0.068(14) Uani 0.5 1 d . U P A 1
H64A H 0.221656 0.374180 0.660918 0.103 Uiso 0.5 1 calc R U P A 1
H64B H 0.162722 0.424596 0.654337 0.103 Uiso 0.5 1 calc R U P A 1
H64C H 0.171210 0.367004 0.718588 0.103 Uiso 0.5 1 calc R U P A 1
C65 C -0.018(2) 0.256(3) 0.604(3) 0.100(19) Uani 0.5 1 d . U P A 1
H65A H -0.033856 0.293367 0.636246 0.150 Uiso 0.5 1 calc R U P A 1
H65B H -0.040461 0.258761 0.557554 0.150 Uiso 0.5 1 calc R U P A 1
H65C H -0.023749 0.207501 0.625138 0.150 Uiso 0.5 1 calc R U P A 1
C58A C 0.1752(12) 0.2504(16) 0.5642(17) 0.025(10) Uani 0.5 1 d G U P A 2
H58A H 0.212701 0.219999 0.566610 0.030 Uiso 0.5 1 calc R U P A 2
C59A C 0.1770(9) 0.3164(15) 0.6012(16) 0.027(9) Uani 0.5 1 d G U P A 2
H59A H 0.215776 0.330183 0.627273 0.032 Uiso 0.5 1 calc R U P A 2
C60A C 0.1242(15) 0.3462(11) 0.6255(14) 0.038(10) Uani 0.5 1 d G U P A 2
C61A C 0.0697(10) 0.3099(16) 0.6129(19) 0.025(9) Uani 0.5 1 d G U P A 2
H61A H 0.033649 0.330182 0.629604 0.030 Uiso 0.5 1 calc R U P A 2
C62A C 0.0679(10) 0.2438(16) 0.576(2) 0.052(13) Uani 0.5 1 d G U P A 2
C63A C 0.1207(17) 0.2141(12) 0.5516(17) 0.044(13) Uani 0.5 1 d G U P A 2
H63A H 0.119496 0.168953 0.526373 0.052 Uiso 0.5 1 calc R U P A 2
C64A C 0.120(3) 0.419(3) 0.662(3) 0.086(17) Uani 0.5 1 d . U P A 2
H64D H 0.078463 0.428263 0.674520 0.129 Uiso 0.5 1 calc R U P A 2
H64E H 0.146340 0.419085 0.706348 0.129 Uiso 0.5 1 calc R U P A 2
H64F H 0.133243 0.457953 0.630378 0.129 Uiso 0.5 1 calc R U P A 2
C65A C 0.011(2) 0.207(3) 0.562(3) 0.078(15) Uani 0.5 1 d . U P A 2
H65D H 0.018274 0.161724 0.535409 0.118 Uiso 0.5 1 calc R U P A 2
H65E H -0.006600 0.195638 0.607085 0.118 Uiso 0.5 1 calc R U P A 2
H65F H -0.015745 0.238940 0.532872 0.118 Uiso 0.5 1 calc R U P A 2
N1 N 0.7471(6) 0.0903(7) 0.6377(7) 0.023(3) Uani 1 1 d . . . . .
N2 N 0.7131(6) 0.0123(7) 0.5626(7) 0.019(3) Uani 1 1 d . . . . .
N3 N 0.6145(5) 0.0763(7) 0.6461(7) 0.018(3) Uani 1 1 d . . . . .
N4 N 0.2196(6) 0.4967(7) 0.4082(8) 0.027(4) Uani 1 1 d . . . . .
N5 N 0.2464(6) 0.4078(7) 0.3406(7) 0.019(3) Uani 1 1 d . . . . .
N6 N 0.1144(6) 0.4351(7) 0.3237(7) 0.025(3) Uani 1 1 d . . . . .
F1 F 0.1988(5) 0.7071(6) 0.6022(6) 0.048(3) Uani 1 1 d . . . . .
F2 F 0.3195(5) 0.3096(6) 0.5275(7) 0.065(4) Uani 1 1 d . . . . .
F3 F 0.0780(5) 0.8501(6) 0.5865(7) 0.069(4) Uani 1 1 d . . . . .
F4 F 0.1306(6) 0.7629(8) 0.4967(6) 0.081(5) Uani 1 1 d . . . . .
F5 F 0.4397(6) 0.3145(9) 0.5444(7) 0.092(5) Uani 1 1 d . . . . .
F6 F 0.1468(7) 0.7917(7) 0.6915(6) 0.086(5) Uani 1 1 d . . . . .
F7 F 0.3161(5) 0.3009(7) 0.6695(7) 0.073(4) Uani 1 1 d . . . . .
F8 F 0.4318(6) 0.3015(7) 0.6831(6) 0.071(4) Uani 1 1 d . . . . .
F9 F 0.3806(8) 0.2060(6) 0.5970(7) 0.093(5) Uani 1 1 d . . . . .
F10 F 0.3755(7) 0.4071(6) 0.6109(7) 0.086(5) Uani 1 1 d . . . . .
F11 F 0.0823(6) 0.7075(8) 0.6093(8) 0.094(5) Uani 1 1 d . . . . .
F12 F 0.1950(6) 0.8493(7) 0.5791(8) 0.092(5) Uani 1 1 d . . . . .
Si1 Si 0.6730(2) 0.0921(2) 0.5929(2) 0.0194(11) Uani 1 1 d . . . . .
Si2 Si 0.5501(2) 0.1331(3) 0.6316(3) 0.0284(12) Uani 1 1 d . . . . .
Si3 Si 0.6147(2) 0.0107(3) 0.7155(3) 0.0313(13) Uani 1 1 d . . . . .
Si4 Si 0.1749(2) 0.4186(3) 0.3810(3) 0.0236(11) Uani 1 1 d . . . . .
Si5 Si 0.1155(2) 0.5012(3) 0.2527(3) 0.0300(12) Uani 1 1 d . . . . .
Si6 Si 0.0468(2) 0.3894(3) 0.3410(3) 0.0299(12) Uani 1 1 d . . . . .
Sb1 Sb 0.13771(5) 0.77752(6) 0.59423(7) 0.0286(3) Uani 1 1 d . . . . .
Sb2 Sb 0.37694(5) 0.30649(6) 0.60468(6) 0.0286(3) Uani 1 1 d . . . . .
Au1 Au 0.66119(3) 0.17895(4) 0.50688(4) 0.02436(18) Uani 1 1 d . . . . .
Au2 Au 0.16711(3) 0.34215(4) 0.47513(4) 0.0331(2) Uani 1 1 d . . . . .

loop_
_atom_site_aniso_label
_atom_site_aniso_U_11
_atom_site_aniso_U_22
_atom_site_aniso_U_33
_atom_site_aniso_U_23
_atom_site_aniso_U_13
_atom_site_aniso_U_12
C1 0.020(10) 0.024(10) 0.017(10) 0.006(8) 0.008(8) 0.002(7)
C2 0.019(5) 0.015(5) 0.017(5) -0.006(4) 0.006(4) 0.002(4)
C3 0.023(11) 0.031(11) 0.052(14) 0.003(10) -0.007(9) 0.002(8)
C4 0.033(12) 0.043(13) 0.055(15) -0.012(11) -0.011(11) 0.022(10)
C5 0.017(11) 0.045(13) 0.069(16) -0.007(12) 0.008(11) 0.013(9)
C6 0.050(14) 0.027(12) 0.064(16) 0.005(11) 0.012(12) -0.014(10)
C7 0.017(10) 0.039(12) 0.059(15) -0.007(10) -0.005(10) -0.008(9)
C8 0.033(11) 0.019(10) 0.030(11) -0.014(8) -0.015(9) 0.007(8)
C9 0.051(14) 0.063(16) 0.054(15) -0.009(12) -0.014(12) 0.021(12)
C10 0.039(13) 0.074(17) 0.075(17) -0.041(14) 0.022(12) -0.004(12)
C11 0.044(13) 0.041(12) 0.056(14) -0.028(11) -0.014(11) 0.009(10)
C12 0.023(10) 0.022(10) 0.046(13) -0.003(9) -0.011(9) 0.006(8)
C13 0.033(12) 0.11(2) 0.033(13) -0.015(13) 0.008(10) -0.029(13)
C14 0.12(2) 0.027(12) 0.045(15) -0.014(11) -0.012(14) -0.005(13)
C15 0.035(12) 0.057(15) 0.083(18) -0.033(13) -0.040(12) 0.008(11)
C16 0.022(5) 0.022(5) 0.022(6) 0.007(4) -0.001(4) -0.009(4)
C17 0.060(14) 0.030(11) 0.011(10) 0.005(8) -0.016(9) -0.003(10)
C18 0.042(12) 0.031(11) 0.023(11) 0.018(9) 0.013(9) 0.002(9)
C19 0.036(12) 0.048(13) 0.016(10) -0.010(9) 0.007(9) -0.004(9)
C20 0.029(13) 0.081(18) 0.09(2) -0.029(15) -0.003(12) 0.005(12)
C21 0.047(13) 0.022(10) 0.022(11) 0.002(8) -0.018(9) 0.000(9)
C22 0.017(10) 0.048(12) 0.025(11) 0.009(9) 0.010(8) -0.008(8)
C23 0.035(12) 0.048(13) 0.055(14) 0.008(11) 0.021(10) -0.007(10)
C24 0.035(12) 0.033(11) 0.051(14) -0.019(10) -0.012(10) 0.014(9)
C25 0.023(10) 0.048(12) 0.038(12) 0.006(10) -0.004(9) -0.005(9)
C26 0.050(14) 0.068(16) 0.077(18) 0.034(14) 0.022(13) 0.042(12)
C27 0.039(13) 0.046(13) 0.069(16) 0.002(12) 0.013(11) -0.012(10)
C28 0.059(15) 0.053(14) 0.039(14) -0.006(11) 0.009(11) 0.016(11)
C29 0.074(16) 0.044(13) 0.044(14) 0.016(11) 0.025(12) 0.013(11)
C31 0.023(10) 0.047(12) 0.021(11) 0.008(9) 0.006(8) -0.003(9)
C32 0.025(10) 0.017(10) 0.042(12) -0.008(9) -0.007(9) -0.002(8)
C33 0.028(11) 0.042(12) 0.053(14) 0.004(10) 0.016(10) -0.006(9)
C34 0.026(11) 0.035(11) 0.046(13) 0.008(10) 0.005(10) -0.010(9)
C35 0.011(10) 0.044(13) 0.076(16) -0.017(12) -0.001(10) -0.010(9)
C36 0.058(15) 0.057(15) 0.035(13) 0.008(11) -0.029(11) -0.023(12)
C37 0.023(10) 0.022(10) 0.034(11) 0.011(8) 0.007(9) -0.001(8)
C38 0.027(11) 0.021(10) 0.052(14) -0.017(9) -0.003(10) 0.000(8)
C39 0.057(14) 0.017(10) 0.051(14) -0.008(9) 0.005(11) 0.000(9)
C40 0.072(15) 0.039(12) 0.015(11) -0.013(9) 0.015(10) -0.011(11)
C41 0.052(15) 0.045(13) 0.070(17) -0.033(12) 0.031(13) 0.006(11)
C42 0.024(10) 0.040(12) 0.035(12) -0.014(10) -0.004(9) 0.001(9)
C43 0.065(15) 0.018(10) 0.050(14) -0.009(10) 0.026(11) 0.008(10)
C44 0.022(10) 0.058(13) 0.044(13) -0.015(10) 0.025(10) -0.013(9)
C45 0.045(13) 0.053(14) 0.045(13) -0.034(11) 0.004(10) 0.005(11)
C52 0.028(11) 0.057(13) 0.024(11) 0.010(10) 0.008(9) -0.005(9)
C53 0.054(14) 0.061(15) 0.038(13) 0.017(11) -0.003(11) 0.004(11)
C54 0.054(14) 0.034(12) 0.064(16) 0.017(11) 0.002(12) 0.017(10)
C55 0.034(13) 0.058(15) 0.10(2) 0.028(14) -0.020(13) -0.012(11)
C56 0.030(12) 0.049(13) 0.066(16) -0.007(11) 0.019(11) 0.004(10)
C57 0.057(15) 0.038(13) 0.068(17) -0.008(11) 0.003(12) -0.011(11)
C58 0.038(14) 0.035(14) 0.031(14) 0.008(9) 0.002(9) 0.002(9)
C59 0.058(16) 0.054(16) 0.057(16) -0.002(10) 0.004(10) 0.004(10)
C60 0.057(17) 0.058(17) 0.054(17) -0.005(10) 0.000(10) -0.005(10)
C61 0.042(14) 0.047(14) 0.044(14) 0.005(10) 0.000(9) -0.001(10)
C62 0.043(14) 0.041(13) 0.044(14) 0.001(9) 0.004(9) -0.002(9)
C63 0.040(14) 0.030(14) 0.035(14) 0.003(9) 0.004(9) -0.003(9)
C64 0.07(2) 0.08(2) 0.06(2) 0.021(16) -0.015(16) -0.021(16)
C65 0.09(2) 0.11(3) 0.09(2) 0.021(18) 0.003(18) -0.032(18)
C58A 0.025(13) 0.027(13) 0.023(13) 0.001(9) -0.003(9) 0.001(9)
C59A 0.032(12) 0.029(12) 0.019(11) -0.001(9) -0.004(9) -0.001(9)
C60A 0.035(13) 0.042(13) 0.038(13) 0.005(9) 0.002(9) -0.003(9)
C61A 0.028(12) 0.025(12) 0.021(12) -0.003(9) 0.006(9) 0.003(9)
C62A 0.053(15) 0.050(15) 0.055(15) -0.006(10) 0.003(10) -0.005(10)
C63A 0.043(15) 0.041(15) 0.046(15) 0.003(9) 0.003(9) 0.002(9)
C64A 0.10(2) 0.08(2) 0.08(2) -0.002(17) 0.009(18) -0.001(18)
C65A 0.06(2) 0.08(2) 0.09(2) -0.014(17) -0.013(17) 0.005(17)
N1 0.029(8) 0.024(8) 0.015(8) -0.006(6) -0.005(6) -0.008(6)
N2 0.021(8) 0.026(8) 0.011(8) -0.004(6) 0.002(6) 0.006(6)
N3 0.012(7) 0.026(8) 0.018(8) 0.002(6) 0.009(6) 0.000(6)
N4 0.023(8) 0.016(8) 0.042(10) -0.012(7) -0.005(7) -0.010(6)
N5 0.026(8) 0.016(7) 0.017(8) -0.007(6) 0.004(6) -0.005(6)
N6 0.026(8) 0.017(8) 0.032(9) 0.008(7) 0.003(7) -0.012(6)
F1 0.050(7) 0.048(7) 0.047(7) 0.007(6) 0.010(6) 0.013(6)
F2 0.059(8) 0.057(8) 0.074(9) 0.000(7) -0.038(7) -0.007(6)
F3 0.069(9) 0.059(8) 0.081(10) 0.013(7) 0.014(7) 0.051(7)
F4 0.096(11) 0.110(11) 0.033(8) -0.009(7) -0.030(7) 0.040(9)
F5 0.078(10) 0.128(13) 0.073(10) -0.001(9) 0.044(8) 0.017(9)
F6 0.174(15) 0.056(8) 0.027(7) 0.005(6) 0.002(8) 0.047(9)
F7 0.060(8) 0.095(10) 0.067(9) 0.007(8) 0.030(7) -0.005(7)
F8 0.102(10) 0.084(10) 0.025(7) -0.021(6) -0.026(7) 0.023(8)
F9 0.178(16) 0.035(8) 0.060(9) -0.010(7) -0.033(9) 0.009(9)
F10 0.135(13) 0.038(8) 0.084(11) -0.004(7) 0.004(9) -0.006(8)
F11 0.053(9) 0.108(12) 0.122(13) 0.030(10) 0.008(8) -0.038(8)
F12 0.071(9) 0.052(8) 0.147(14) 0.038(9) -0.033(9) -0.043(7)
Si1 0.018(3) 0.021(3) 0.019(3) -0.001(2) 0.002(2) 0.0034(19)
Si2 0.019(3) 0.036(3) 0.031(3) 0.001(2) 0.009(2) 0.004(2)
Si3 0.035(3) 0.032(3) 0.028(3) 0.006(2) 0.010(2) 0.006(2)
Si4 0.024(3) 0.023(3) 0.023(3) 0.002(2) 0.000(2) -0.002(2)
Si5 0.020(3) 0.037(3) 0.033(3) 0.009(2) 0.000(2) 0.003(2)
Si6 0.020(3) 0.031(3) 0.039(3) 0.002(2) -0.003(2) -0.004(2)
Sb1 0.0281(7) 0.0270(7) 0.0308(8) 0.0008(6) 0.0024(6) -0.0016(5)
Sb2 0.0305(7) 0.0271(7) 0.0285(7) -0.0015(6) 0.0063(6) 0.0019(5)
Au1 0.0215(4) 0.0241(4) 0.0274(4) 0.0051(3) 0.0002(3) 0.0002(3)
Au2 0.0314(4) 0.0399(5) 0.0286(4) 0.0106(4) 0.0072(3) 0.0060(3)

loop_
_atom_type_symbol
_atom_type_description
_atom_type_scat_dispersion_real
_atom_type_scat_dispersion_imag
_atom_type_scat_source
C C 0.0033 0.0016 'International Tables Vol C Tables 4.2.6.8 and 6.1.1.4'
H H 0.0000 0.0000 'International Tables Vol C Tables 4.2.6.8 and 6.1.1.4'
N N 0.0061 0.0033 'International Tables Vol C Tables 4.2.6.8 and 6.1.1.4'
F F 0.0171 0.0103 'International Tables Vol C Tables 4.2.6.8 and 6.1.1.4'
Si Si 0.0817 0.0704 'International Tables Vol C Tables 4.2.6.8 and 6.1.1.4'
Sb Sb -0.5866 1.5461 'International Tables Vol C Tables 4.2.6.8 and 6.1.1.4'
Au Au -2.0133 8.8022 'International Tables Vol C Tables 4.2.6.8 and 6.1.1.4'

loop_
_geom_angle_atom_site_label_1
_geom_angle_atom_site_label_2
_geom_angle_atom_site_label_3
_geom_angle
_geom_angle_site_symmetry_1
_geom_angle_site_symmetry_3
_geom_angle_publ_flag
N1 C1 N2 106.0(13) . . ?
N1 C1 C2 126.5(15) . . ?
N2 C1 C2 127.5(14) . . ?
N1 C1 Si1 53.2(8) . . ?
N2 C1 Si1 53.4(8) . . ?
C2 C1 Si1 172.5(12) . . ?
C7 C2 C3 117.9(15) . . ?
C7 C2 C1 122.1(15) . . ?
C3 C2 C1 120.0(14) . . ?
C4 C3 C2 119.0(18) . . ?
C4 C3 H3 120.5 . . ?
C2 C3 H3 120.5 . . ?
C5 C4 C3 122.5(19) . . ?
C5 C4 H4 118.8 . . ?
C3 C4 H4 118.8 . . ?
C4 C5 C6 118.1(18) . . ?
C4 C5 H5 120.9 . . ?
C6 C5 H5 120.9 . . ?
C7 C6 C5 121.0(19) . . ?
C7 C6 H6 119.5 . . ?
C5 C6 H6 119.5 . . ?
C6 C7 C2 121.3(18) . . ?
C6 C7 H7 119.3 . . ?
C2 C7 H7 119.3 . . ?
C9 C8 C11 111.3(16) . . ?
C9 C8 C10 112.1(17) . . ?
C11 C8 C10 107.7(15) . . ?
C9 C8 N1 111.4(14) . . ?
C11 C8 N1 103.3(13) . . ?
C10 C8 N1 110.7(15) . . ?
C8 C9 H9A 109.5 . . ?
C8 C9 H9B 109.5 . . ?
H9A C9 H9B 109.5 . . ?
C8 C9 H9C 109.5 . . ?
H9A C9 H9C 109.5 . . ?
H9B C9 H9C 109.5 . . ?
C8 C10 H10A 109.5 . . ?
C8 C10 H10B 109.5 . . ?
H10A C10 H10B 109.5 . . ?
C8 C10 H10C 109.5 . . ?
H10A C10 H10C 109.5 . . ?
H10B C10 H10C 109.5 . . ?
C8 C11 H11A 109.5 . . ?
C8 C11 H11B 109.5 . . ?
H11A C11 H11B 109.5 . . ?
C8 C11 H11C 109.5 . . ?
H11A C11 H11C 109.5 . . ?
H11B C11 H11C 109.5 . . ?
N2 C12 C15 106.5(14) . . ?
N2 C12 C13 112.7(15) . . ?
C15 C12 C13 107.8(17) . . ?
N2 C12 C14 111.9(15) . . ?
C15 C12 C14 109.7(17) . . ?
C13 C12 C14 108.1(17) . . ?
C12 C13 H13A 109.5 . . ?
C12 C13 H13B 109.5 . . ?
H13A C13 H13B 109.5 . . ?
C12 C13 H13C 109.5 . . ?
H13A C13 H13C 109.5 . . ?
H13B C13 H13C 109.5 . . ?
C12 C14 H14A 109.5 . . ?
C12 C14 H14B 109.5 . . ?
H14A C14 H14B 109.5 . . ?
C12 C14 H14C 109.5 . . ?
H14A C14 H14C 109.5 . . ?
H14B C14 H14C 109.5 . . ?
C12 C15 H15A 109.5 . . ?
C12 C15 H15B 109.5 . . ?
H15A C15 H15B 109.5 . . ?
C12 C15 H15C 109.5 . . ?
H15A C15 H15C 109.5 . . ?
H15B C15 H15C 109.5 . . ?
C22 C16 C17 116.5(15) . . ?
C22 C16 Au1 94.1(10) . . ?
C17 C16 Au1 90.6(10) . . ?
C22 C16 H16 116.7 . . ?
C17 C16 H16 116.7 . . ?
Au1 C16 H16 116.7 . . ?
C18 C17 C16 119.9(16) . . ?
C18 C17 H17 120.0 . . ?
C16 C17 H17 120.0 . . ?
C17 C18 C19 120.3(17) . . ?
C17 C18 H18 119.8 . . ?
C19 C18 H18 119.8 . . ?
C21 C19 C18 119.7(17) . . ?
C21 C19 C20 123.1(17) . . ?
C18 C19 C20 117.2(17) . . ?
C19 C20 H20A 109.5 . . ?
C19 C20 H20B 109.5 . . ?
H20A C20 H20B 109.5 . . ?
C19 C20 H20C 109.5 . . ?
H20A C20 H20C 109.5 . . ?
H20B C20 H20C 109.5 . . ?
C19 C21 C22 121.4(17) . . ?
C19 C21 H21 119.3 . . ?
C22 C21 H21 119.3 . . ?
C21 C22 C16 121.9(17) . . ?
C21 C22 C23 119.2(17) . . ?
C16 C22 C23 118.8(15) . . ?
C22 C23 H23A 109.5 . . ?
C22 C23 H23B 109.5 . . ?
H23A C23 H23B 109.5 . . ?
C22 C23 H23C 109.5 . . ?
H23A C23 H23C 109.5 . . ?
H23B C23 H23C 109.5 . . ?
Si2 C24 H24A 109.5 . . ?
Si2 C24 H24B 109.5 . . ?
H24A C24 H24B 109.5 . . ?
Si2 C24 H24C 109.5 . . ?
H24A C24 H24C 109.5 . . ?
H24B C24 H24C 109.5 . . ?
Si2 C25 H25A 109.5 . . ?
Si2 C25 H25B 109.5 . . ?
H25A C25 H25B 109.5 . . ?
Si2 C25 H25C 109.5 . . ?
H25A C25 H25C 109.5 . . ?
H25B C25 H25C 109.5 . . ?
Si2 C26 H26A 109.5 . . ?
Si2 C26 H26B 109.5 . . ?
H26A C26 H26B 109.5 . . ?
Si2 C26 H26C 109.5 . . ?
H26A C26 H26C 109.5 . . ?
H26B C26 H26C 109.5 . . ?
Si3 C27 H27A 109.5 . . ?
Si3 C27 H27B 109.5 . . ?
H27A C27 H27B 109.5 . . ?
Si3 C27 H27C 109.5 . . ?
H27A C27 H27C 109.5 . . ?
H27B C27 H27C 109.5 . . ?
Si3 C28 H28A 109.5 . . ?
Si3 C28 H28B 109.5 . . ?
H28A C28 H28B 109.5 . . ?
Si3 C28 H28C 109.5 . . ?
H28A C28 H28C 109.5 . . ?
H28B C28 H28C 109.5 . . ?
Si3 C29 H29A 109.5 . . ?
Si3 C29 H29B 109.5 . . ?
H29A C29 H29B 109.5 . . ?
Si3 C29 H29C 109.5 . . ?
H29A C29 H29C 109.5 . . ?
H29B C29 H29C 109.5 . . ?
N5 C31 N4 104.8(14) . . ?
N5 C31 C32 126.0(15) . . ?
N4 C31 C32 129.2(16) . . ?
N5 C31 Si4 53.0(8) . . ?
N4 C31 Si4 52.7(8) . . ?
C32 C31 Si4 171.7(13) . . ?
C33 C32 C37 119.4(16) . . ?
C33 C32 C31 120.0(16) . . ?
C37 C32 C31 120.6(16) . . ?
C32 C33 C34 121.8(19) . . ?
C32 C33 H33 119.1 . . ?
C34 C33 H33 119.1 . . ?
C33 C34 C35 119.2(18) . . ?
C33 C34 H34 120.4 . . ?
C35 C34 H34 120.4 . . ?
C36 C35 C34 118.7(17) . . ?
C36 C35 H35 120.6 . . ?
C34 C35 H35 120.6 . . ?
C35 C36 C37 120.8(18) . . ?
C35 C36 H36 119.6 . . ?
C37 C36 H36 119.6 . . ?
C32 C37 C36 119.8(16) . . ?
C32 C37 H37 120.1 . . ?
C36 C37 H37 120.1 . . ?
N4 C38 C40 111.7(14) . . ?
N4 C38 C41 104.1(14) . . ?
C40 C38 C41 110.9(17) . . ?
N4 C38 C39 109.8(15) . . ?
C40 C38 C39 110.4(15) . . ?
C41 C38 C39 109.7(15) . . ?
C38 C39 H39A 109.5 . . ?
C38 C39 H39B 109.5 . . ?
H39A C39 H39B 109.5 . . ?
C38 C39 H39C 109.5 . . ?
H39A C39 H39C 109.5 . . ?
H39B C39 H39C 109.5 . . ?
C38 C40 H40A 109.5 . . ?
C38 C40 H40B 109.5 . . ?
H40A C40 H40B 109.5 . . ?
C38 C40 H40C 109.5 . . ?
H40A C40 H40C 109.5 . . ?
H40B C40 H40C 109.5 . . ?
C38 C41 H41A 109.5 . . ?
C38 C41 H41B 109.5 . . ?
H41A C41 H41B 109.5 . . ?
C38 C41 H41C 109.5 . . ?
H41A C41 H41C 109.5 . . ?
H41B C41 H41C 109.5 . . ?
N5 C42 C43 111.1(14) . . ?
N5 C42 C44 112.1(15) . . ?
C43 C42 C44 111.2(15) . . ?
N5 C42 C45 103.6(13) . . ?
C43 C42 C45 111.1(16) . . ?
C44 C42 C45 107.5(15) . . ?
C42 C43 H43A 109.5 . . ?
C42 C43 H43B 109.5 . . ?
H43A C43 H43B 109.5 . . ?
C42 C43 H43C 109.5 . . ?
H43A C43 H43C 109.5 . . ?
H43B C43 H43C 109.5 . . ?
C42 C44 H44A 109.5 . . ?
C42 C44 H44B 109.5 . . ?
H44A C44 H44B 109.5 . . ?
C42 C44 H44C 109.5 . . ?
H44A C44 H44C 109.5 . . ?
H44B C44 H44C 109.5 . . ?
C42 C45 H45A 109.5 . . ?
C42 C45 H45B 109.5 . . ?
H45A C45 H45B 109.5 . . ?
C42 C45 H45C 109.5 . . ?
H45A C45 H45C 109.5 . . ?
H45B C45 H45C 109.5 . . ?
Si5 C52 H52A 109.5 . . ?
Si5 C52 H52B 109.5 . . ?
H52A C52 H52B 109.5 . . ?
Si5 C52 H52C 109.5 . . ?
H52A C52 H52C 109.5 . . ?
H52B C52 H52C 109.5 . . ?
Si5 C53 H53A 109.5 . . ?
Si5 C53 H53B 109.5 . . ?
H53A C53 H53B 109.5 . . ?
Si5 C53 H53C 109.5 . . ?
H53A C53 H53C 109.5 . . ?
H53B C53 H53C 109.5 . . ?
Si5 C54 H54A 109.5 . . ?
Si5 C54 H54B 109.5 . . ?
H54A C54 H54B 109.5 . . ?
Si5 C54 H54C 109.5 . . ?
H54A C54 H54C 109.5 . . ?
H54B C54 H54C 109.5 . . ?
Si6 C55 H55A 109.5 . . ?
Si6 C55 H55B 109.5 . . ?
H55A C55 H55B 109.5 . . ?
Si6 C55 H55C 109.5 . . ?
H55A C55 H55C 109.5 . . ?
H55B C55 H55C 109.5 . . ?
Si6 C56 H56A 109.5 . . ?
Si6 C56 H56B 109.5 . . ?
H56A C56 H56B 109.5 . . ?
Si6 C56 H56C 109.5 . . ?
H56A C56 H56C 109.5 . . ?
H56B C56 H56C 109.5 . . ?
Si6 C57 H57A 109.5 . . ?
Si6 C57 H57B 109.5 . . ?
H57A C57 H57B 109.5 . . ?
Si6 C57 H57C 109.5 . . ?
H57A C57 H57C 109.5 . . ?
H57B C57 H57C 109.5 . . ?
C59 C58 C63 120.0 . . ?
C59 C58 Au2 98.0(15) . . ?
C63 C58 Au2 84.4(14) . . ?
C59 C58 H58 116.0 . . ?
C63 C58 H58 116.0 . . ?
Au2 C58 H58 116.0 . . ?
C64 C59 C60 114(4) . . ?
C64 C59 C58 126(4) . . ?
C60 C59 C58 120.0 . . ?
C59 C60 C61 120.0 . . ?
C59 C60 H60 120.0 . . ?
C61 C60 H60 120.0 . . ?
C62 C61 C60 120.0 . . ?
C62 C61 C65 115(4) . . ?
C60 C61 C65 125(4) . . ?
C61 C62 C63 120.0 . . ?
C61 C62 H62 120.0 . . ?
C63 C62 H62 120.0 . . ?
C62 C63 C58 120.0 . . ?
C62 C63 Au2 107.6(12) . . ?
C58 C63 Au2 63.6(12) . . ?
C62 C63 H63 120.0 . . ?
C58 C63 H63 120.0 . . ?
Au2 C63 H63 98.1 . . ?
C59 C64 H64A 109.5 . . ?
C59 C64 H64B 109.5 . . ?
H64A C64 H64B 109.5 . . ?
C59 C64 H64C 109.5 . . ?
H64A C64 H64C 109.5 . . ?
H64B C64 H64C 109.5 . . ?
C61 C65 H65A 109.5 . . ?
C61 C65 H65B 109.5 . . ?
H65A C65 H65B 109.5 . . ?
C61 C65 H65C 109.5 . . ?
H65A C65 H65C 109.5 . . ?
H65B C65 H65C 109.5 . . ?
C59A C58A C63A 120.0 . . ?
C59A C58A Au2 74.5(12) . . ?
C63A C58A Au2 100.7(13) . . ?
C59A C58A H58A 117.3 . . ?
C63A C58A H58A 117.3 . . ?
Au2 C58A H58A 117.3 . . ?
C60A C59A C58A 120.0 . . ?
C60A C59A Au2 102.1(11) . . ?
C58A C59A Au2 71.6(12) . . ?
C60A C59A H59A 117.5 . . ?
C58A C59A H59A 117.5 . . ?
Au2 C59A H59A 117.5 . . ?
C59A C60A C61A 120.0 . . ?
C59A C60A C64A 125(3) . . ?
C61A C60A C64A 115(3) . . ?
C60A C61A C62A 120.0 . . ?
C60A C61A H61A 120.0 . . ?
C62A C61A H61A 120.0 . . ?
C61A C62A C63A 120.0 . . ?
C61A C62A C65A 120(3) . . ?
C63A C62A C65A 120(3) . . ?
C62A C63A C58A 120.0 . . ?
C62A C63A H63A 120.0 . . ?
C58A C63A H63A 120.0 . . ?
C60A C64A H64D 109.5 . . ?
C60A C64A H64E 109.5 . . ?
H64D C64A H64E 109.5 . . ?
C60A C64A H64F 109.5 . . ?
H64D C64A H64F 109.5 . . ?
H64E C64A H64F 109.5 . . ?
C62A C65A H65D 109.5 . . ?
C62A C65A H65E 109.5 . . ?
H65D C65A H65E 109.5 . . ?
C62A C65A H65F 109.5 . . ?
H65D C65A H65F 109.5 . . ?
H65E C65A H65F 109.5 . . ?
C1 N1 C8 131.1(14) . . ?
C1 N1 Si1 91.1(10) . . ?
C8 N1 Si1 137.1(11) . . ?
C1 N2 C12 131.0(13) . . ?
C1 N2 Si1 90.6(10) . . ?
C12 N2 Si1 135.4(11) . . ?
Si1 N3 Si3 124.9(7) . . ?
Si1 N3 Si2 116.4(7) . . ?
Si3 N3 Si2 118.6(7) . . ?
C31 N4 C38 129.0(14) . . ?
C31 N4 Si4 90.1(10) . . ?
C38 N4 Si4 136.3(12) . . ?
C31 N5 C42 131.6(14) . . ?
C31 N5 Si4 90.0(10) . . ?
C42 N5 Si4 136.4(11) . . ?
Si4 N6 Si6 116.9(8) . . ?
Si4 N6 Si5 122.9(7) . . ?
Si6 N6 Si5 120.0(8) . . ?
N3 Si1 N1 115.5(7) . . ?
N3 Si1 N2 116.6(6) . . ?
N1 Si1 N2 71.3(6) . . ?
N3 Si1 C1 126.3(6) . . ?
N1 Si1 C1 35.7(6) . . ?
N2 Si1 C1 35.9(6) . . ?
N3 Si1 Au1 118.1(5) . . ?
N1 Si1 Au1 114.2(5) . . ?
N2 Si1 Au1 112.5(5) . . ?
C1 Si1 Au1 115.6(4) . . ?
N3 Si2 C26 113.0(7) . . ?
N3 Si2 C25 110.1(7) . . ?
C26 Si2 C25 105.1(10) . . ?
N3 Si2 C24 110.5(7) . . ?
C26 Si2 C24 105.7(10) . . ?
C25 Si2 C24 112.5(9) . . ?
N3 Si3 C27 110.5(8) . . ?
N3 Si3 C28 109.2(8) . . ?
C27 Si3 C28 112.4(10) . . ?
N3 Si3 C29 113.7(7) . . ?
C27 Si3 C29 105.4(10) . . ?
C28 Si3 C29 105.6(9) . . ?
N6 Si4 N4 116.3(7) . . ?
N6 Si4 N5 116.1(7) . . ?
N4 Si4 N5 73.7(6) . . ?
N6 Si4 C31 128.1(6) . . ?
N4 Si4 C31 37.2(6) . . ?
N5 Si4 C31 37.0(6) . . ?
N6 Si4 Au2 120.6(5) . . ?
N4 Si4 Au2 109.5(5) . . ?
N5 Si4 Au2 111.3(5) . . ?
C31 Si4 Au2 111.2(5) . . ?
N6 Si5 C54 108.3(8) . . ?
N6 Si5 C52 112.3(7) . . ?
C54 Si5 C52 107.9(9) . . ?
N6 Si5 C53 111.4(8) . . ?
C54 Si5 C53 111.4(9) . . ?
C52 Si5 C53 105.5(9) . . ?
N6 Si6 C57 109.4(8) . . ?
N6 Si6 C55 113.5(8) . . ?
C57 Si6 C55 105.4(10) . . ?
N6 Si6 C56 110.9(8) . . ?
C57 Si6 C56 111.8(10) . . ?
C55 Si6 C56 105.7(10) . . ?
F11 Sb1 F6 89.2(7) . . ?
F11 Sb1 F4 91.6(7) . . ?
F6 Sb1 F4 178.5(6) . . ?
F11 Sb1 F12 179.7(7) . . ?
F6 Sb1 F12 90.6(7) . . ?
F4 Sb1 F12 88.6(7) . . ?
F11 Sb1 F1 89.9(6) . . ?
F6 Sb1 F1 88.7(5) . . ?
F4 Sb1 F1 90.1(5) . . ?
F12 Sb1 F1 89.9(5) . . ?
F11 Sb1 F3 91.6(6) . . ?
F6 Sb1 F3 91.0(6) . . ?
F4 Sb1 F3 90.2(5) . . ?
F12 Sb1 F3 88.6(6) . . ?
F1 Sb1 F3 178.5(6) . . ?
F10 Sb2 F5 88.6(7) . . ?
F10 Sb2 F9 178.2(7) . . ?
F5 Sb2 F9 89.7(7) . . ?
F10 Sb2 F8 90.7(6) . . ?
F5 Sb2 F8 90.0(6) . . ?
F9 Sb2 F8 89.0(6) . . ?
F10 Sb2 F7 89.9(6) . . ?
F5 Sb2 F7 176.9(6) . . ?
F9 Sb2 F7 91.9(7) . . ?
F8 Sb2 F7 87.3(6) . . ?
F10 Sb2 F2 90.3(6) . . ?
F5 Sb2 F2 92.0(6) . . ?
F9 Sb2 F2 90.1(6) . . ?
F8 Sb2 F2 177.8(6) . . ?
F7 Sb2 F2 90.7(6) . . ?
Si1 Au1 C16 173.6(4) . . ?
Si4 Au2 C58 168.8(7) . . ?
Si4 Au2 C58A 168.8(4) . . ?
Si4 Au2 C59A 151.4(6) . . ?
C58A Au2 C59A 33.9(4) . . ?
Si4 Au2 C63 157.9(7) . . ?
C58 Au2 C63 32.0(4) . . ?

loop_
_geom_bond_atom_site_label_1
_geom_bond_atom_site_label_2
_geom_bond_distance
_geom_bond_site_symmetry_2
_geom_bond_publ_flag
C1 N1 1.319(19) . ?
C1 N2 1.326(19) . ?
C1 C2 1.50(2) . ?
C1 Si1 2.260(16) . ?
C2 C7 1.39(2) . ?
C2 C3 1.40(2) . ?
C3 C4 1.37(2) . ?
C3 H3 0.9500 . ?
C4 C5 1.37(3) . ?
C4 H4 0.9500 . ?
C5 C6 1.38(3) . ?
C5 H5 0.9500 . ?
C6 C7 1.35(2) . ?
C6 H6 0.9500 . ?
C7 H7 0.9500 . ?
C8 C9 1.47(2) . ?
C8 C11 1.52(2) . ?
C8 C10 1.52(3) . ?
C8 N1 1.528(19) . ?
C9 H9A 0.9800 . ?
C9 H9B 0.9800 . ?
C9 H9C 0.9800 . ?
C10 H10A 0.9800 . ?
C10 H10B 0.9800 . ?
C10 H10C 0.9800 . ?
C11 H11A 0.9800 . ?
C11 H11B 0.9800 . ?
C11 H11C 0.9800 . ?
C12 N2 1.45(2) . ?
C12 C15 1.51(2) . ?
C12 C13 1.52(2) . ?
C12 C14 1.53(2) . ?
C13 H13A 0.9800 . ?
C13 H13B 0.9800 . ?
C13 H13C 0.9800 . ?
C14 H14A 0.9800 . ?
C14 H14B 0.9800 . ?
C14 H14C 0.9800 . ?
C15 H15A 0.9800 . ?
C15 H15B 0.9800 . ?
C15 H15C 0.9800 . ?
C16 C22 1.39(2) . ?
C16 C17 1.43(2) . ?
C16 Au1 2.307(15) . ?
C16 H16 1.0000 . ?
C17 C18 1.37(2) . ?
C17 H17 0.9500 . ?
C18 C19 1.40(2) . ?
C18 H18 0.9500 . ?
C19 C21 1.34(2) . ?
C19 C20 1.51(2) . ?
C20 H20A 0.9800 . ?
C20 H20B 0.9800 . ?
C20 H20C 0.9800 . ?
C21 C22 1.35(2) . ?
C21 H21 0.9500 . ?
C22 C23 1.53(2) . ?
C23 H23A 0.9800 . ?
C23 H23B 0.9800 . ?
C23 H23C 0.9800 . ?
C24 Si2 1.875(17) . ?
C24 H24A 0.9800 . ?
C24 H24B 0.9800 . ?
C24 H24C 0.9800 . ?
C25 Si2 1.854(18) . ?
C25 H25A 0.9800 . ?
C25 H25B 0.9800 . ?
C25 H25C 0.9800 . ?
C26 Si2 1.85(2) . ?
C26 H26A 0.9800 . ?
C26 H26B 0.9800 . ?
C26 H26C 0.9800 . ?
C27 Si3 1.851(18) . ?
C27 H27A 0.9800 . ?
C27 H27B 0.9800 . ?
C27 H27C 0.9800 . ?
C28 Si3 1.855(19) . ?
C28 H28A 0.9800 . ?
C28 H28B 0.9800 . ?
C28 H28C 0.9800 . ?
C29 Si3 1.87(2) . ?
C29 H29A 0.9800 . ?
C29 H29B 0.9800 . ?
C29 H29C 0.9800 . ?
C31 N5 1.36(2) . ?
C31 N4 1.37(2) . ?
C31 C32 1.49(2) . ?
C31 Si4 2.260(17) . ?
C32 C33 1.36(2) . ?
C32 C37 1.36(2) . ?
C33 C34 1.37(2) . ?
C33 H33 0.9500 . ?
C34 C35 1.39(3) . ?
C34 H34 0.9500 . ?
C35 C36 1.38(3) . ?
C35 H35 0.9500 . ?
C36 C37 1.38(2) . ?
C36 H36 0.9500 . ?
C37 H37 0.9500 . ?
C38 N4 1.48(2) . ?
C38 C40 1.50(2) . ?
C38 C41 1.52(2) . ?
C38 C39 1.56(2) . ?
C39 H39A 0.9800 . ?
C39 H39B 0.9800 . ?
C39 H39C 0.9800 . ?
C40 H40A 0.9800 . ?
C40 H40B 0.9800 . ?
C40 H40C 0.9800 . ?
C41 H41A 0.9800 . ?
C41 H41B 0.9800 . ?
C41 H41C 0.9800 . ?
C42 N5 1.47(2) . ?
C42 C43 1.49(2) . ?
C42 C44 1.53(2) . ?
C42 C45 1.54(2) . ?
C43 H43A 0.9800 . ?
C43 H43B 0.9800 . ?
C43 H43C 0.9800 . ?
C44 H44A 0.9800 . ?
C44 H44B 0.9800 . ?
C44 H44C 0.9800 . ?
C45 H45A 0.9800 . ?
C45 H45B 0.9800 . ?
C45 H45C 0.9800 . ?
C52 Si5 1.864(17) . ?
C52 H52A 0.9800 . ?
C52 H52B 0.9800 . ?
C52 H52C 0.9800 . ?
C53 Si5 1.87(2) . ?
C53 H53A 0.9800 . ?
C53 H53B 0.9800 . ?
C53 H53C 0.9800 . ?
C54 Si5 1.861(18) . ?
C54 H54A 0.9800 . ?
C54 H54B 0.9800 . ?
C54 H54C 0.9800 . ?
C55 Si6 1.86(2) . ?
C55 H55A 0.9800 . ?
C55 H55B 0.9800 . ?
C55 H55C 0.9800 . ?
C56 Si6 1.866(19) . ?
C56 H56A 0.9800 . ?
C56 H56B 0.9800 . ?
C56 H56C 0.9800 . ?
C57 Si6 1.846(19) . ?
C57 H57A 0.9800 . ?
C57 H57B 0.9800 . ?
C57 H57C 0.9800 . ?
C58 C59 1.3900 . ?
C58 C63 1.3900 . ?
C58 Au2 2.35(3) . ?
C58 H58 1.0000 . ?
C59 C64 1.38(5) . ?
C59 C60 1.3900 . ?
C60 C61 1.3900 . ?
C60 H60 0.9500 . ?
C61 C62 1.3900 . ?
C61 C65 1.61(5) . ?
C62 C63 1.3900 . ?
C62 H62 0.9500 . ?
C63 Au2 2.61(3) . ?
C63 H63 0.9500 . ?
C64 H64A 0.9800 . ?
C64 H64B 0.9800 . ?
C64 H64C 0.9800 . ?
C65 H65A 0.9800 . ?
C65 H65B 0.9800 . ?
C65 H65C 0.9800 . ?
C58A C59A 1.3900 . ?
C58A C63A 1.3900 . ?
C58A Au2 2.36(3) . ?
C58A H58A 1.0000 . ?
C59A C60A 1.3900 . ?
C59A Au2 2.40(3) . ?
C59A H59A 1.0000 . ?
C60A C61A 1.3900 . ?
C60A C64A 1.51(5) . ?
C61A C62A 1.3900 . ?
C61A H61A 0.9500 . ?
C62A C63A 1.3900 . ?
C62A C65A 1.43(5) . ?
C63A H63A 0.9500 . ?
C64A H64D 0.9800 . ?
C64A H64E 0.9800 . ?
C64A H64F 0.9800 . ?
C65A H65D 0.9800 . ?
C65A H65E 0.9800 . ?
C65A H65F 0.9800 . ?
N1 Si1 1.809(13) . ?
N2 Si1 1.815(13) . ?
N3 Si1 1.701(12) . ?
N3 Si3 1.764(13) . ?
N3 Si2 1.778(13) . ?
N4 Si4 1.798(13) . ?
N5 Si4 1.805(13) . ?
N6 Si4 1.701(14) . ?
N6 Si6 1.762(13) . ?
N6 Si5 1.795(13) . ?
F1 Sb1 1.869(10) . ?
F2 Sb2 1.876(11) . ?
F3 Sb1 1.876(10) . ?
F4 Sb1 1.841(12) . ?
F5 Sb2 1.844(12) . ?
F6 Sb1 1.836(11) . ?
F7 Sb2 1.864(11) . ?
F8 Sb2 1.857(11) . ?
F9 Sb2 1.844(12) . ?
F10 Sb2 1.842(12) . ?
F11 Sb1 1.807(12) . ?
F12 Sb1 1.859(11) . ?
Si1 Au1 2.265(5) . ?
Si4 Au2 2.260(5) . ?

loop_
_geom_torsion_atom_site_label_1
_geom_torsion_atom_site_label_2
_geom_torsion_atom_site_label_3
_geom_torsion_atom_site_label_4
_geom_torsion
_geom_torsion_site_symmetry_1
_geom_torsion_site_symmetry_2
_geom_torsion_site_symmetry_3
_geom_torsion_site_symmetry_4
_geom_torsion_publ_flag
N1 C1 C2 C7 -84(2) . . . . ?
N2 C1 C2 C7 94(2) . . . . ?
N1 C1 C2 C3 97(2) . . . . ?
N2 C1 C2 C3 -84(2) . . . . ?
C7 C2 C3 C4 4(3) . . . . ?
C1 C2 C3 C4 -177.9(16) . . . . ?
C2 C3 C4 C5 -3(3) . . . . ?
C3 C4 C5 C6 3(3) . . . . ?
C4 C5 C6 C7 -4(3) . . . . ?
C5 C6 C7 C2 5(3) . . . . ?
C3 C2 C7 C6 -5(3) . . . . ?
C1 C2 C7 C6 176.6(17) . . . . ?
C22 C16 C17 C18 2(2) . . . . ?
Au1 C16 C17 C18 -92.7(15) . . . . ?
C16 C17 C18 C19 -5(2) . . . . ?
C17 C18 C19 C21 4(3) . . . . ?
C17 C18 C19 C20 -176.3(17) . . . . ?
C18 C19 C21 C22 -1(3) . . . . ?
C20 C19 C21 C22 179.7(18) . . . . ?
C19 C21 C22 C16 -2(3) . . . . ?
C19 C21 C22 C23 -178.0(17) . . . . ?
C17 C16 C22 C21 1(2) . . . . ?
Au1 C16 C22 C21 93.9(16) . . . . ?
C17 C16 C22 C23 177.2(15) . . . . ?
Au1 C16 C22 C23 -90.1(15) . . . . ?
N5 C31 C32 C33 101(2) . . . . ?
N4 C31 C32 C33 -79(2) . . . . ?
N5 C31 C32 C37 -80(2) . . . . ?
N4 C31 C32 C37 100(2) . . . . ?
C37 C32 C33 C34 5(3) . . . . ?
C31 C32 C33 C34 -175.7(17) . . . . ?
C32 C33 C34 C35 -4(3) . . . . ?
C33 C34 C35 C36 -1(3) . . . . ?
C34 C35 C36 C37 4(3) . . . . ?
C33 C32 C37 C36 -1(3) . . . . ?
C31 C32 C37 C36 179.3(17) . . . . ?
C35 C36 C37 C32 -3(3) . . . . ?
C63 C58 C59 C64 179(4) . . . . ?
Au2 C58 C59 C64 -93(3) . . . . ?
C63 C58 C59 C60 0.0 . . . . ?
Au2 C58 C59 C60 88.1(12) . . . . ?
C64 C59 C60 C61 -179(3) . . . . ?
C58 C59 C60 C61 0.0 . . . . ?
C59 C60 C61 C62 0.0 . . . . ?
C59 C60 C61 C65 172(4) . . . . ?
C60 C61 C62 C63 0.0 . . . . ?
C65 C61 C62 C63 -173(3) . . . . ?
C61 C62 C63 C58 0.0 . . . . ?
C61 C62 C63 Au2 -69.2(13) . . . . ?
C59 C58 C63 C62 0.0 . . . . ?
Au2 C58 C63 C62 -96.0(14) . . . . ?
C59 C58 C63 Au2 96.0(14) . . . . ?
C63A C58A C59A C60A 0.0 . . . . ?
Au2 C58A C59A C60A 93.6(12) . . . . ?
C63A C58A C59A Au2 -93.6(12) . . . . ?
C58A C59A C60A C61A 0.0 . . . . ?
Au2 C59A C60A C61A 75.6(13) . . . . ?
C58A C59A C60A C64A -176(4) . . . . ?
Au2 C59A C60A C64A -101(3) . . . . ?
C59A C60A C61A C62A 0.0 . . . . ?
C64A C60A C61A C62A 177(3) . . . . ?
C60A C61A C62A C63A 0.0 . . . . ?
C60A C61A C62A C65A -179(4) . . . . ?
C61A C62A C63A C58A 0.0 . . . . ?
C65A C62A C63A C58A 179(4) . . . . ?
C59A C58A C63A C62A 0.0 . . . . ?
Au2 C58A C63A C62A -78.2(11) . . . . ?
N2 C1 N1 C8 179.8(15) . . . . ?
C2 C1 N1 C8 -1(3) . . . . ?
Si1 C1 N1 C8 -171.9(19) . . . . ?
N2 C1 N1 Si1 -8.2(12) . . . . ?
C2 C1 N1 Si1 170.7(14) . . . . ?
C9 C8 N1 C1 -62(2) . . . . ?
C11 C8 N1 C1 178.3(17) . . . . ?
C10 C8 N1 C1 63(2) . . . . ?
C9 C8 N1 Si1 129.7(15) . . . . ?
C11 C8 N1 Si1 10(2) . . . . ?
C10 C8 N1 Si1 -104.9(18) . . . . ?
N1 C1 N2 C12 170.6(15) . . . . ?
C2 C1 N2 C12 -8(3) . . . . ?
Si1 C1 N2 C12 162.4(19) . . . . ?
N1 C1 N2 Si1 8.2(12) . . . . ?
C2 C1 N2 Si1 -170.7(15) . . . . ?
C15 C12 N2 C1 -172.8(17) . . . . ?
C13 C12 N2 C1 -55(2) . . . . ?
C14 C12 N2 C1 67(2) . . . . ?
C15 C12 N2 Si1 -18(2) . . . . ?
C13 C12 N2 Si1 99.7(18) . . . . ?
C14 C12 N2 Si1 -138.2(16) . . . . ?
N5 C31 N4 C38 168.7(16) . . . . ?
C32 C31 N4 C38 -11(3) . . . . ?
Si4 C31 N4 C38 159(2) . . . . ?
N5 C31 N4 Si4 10.1(13) . . . . ?
C32 C31 N4 Si4 -169.7(17) . . . . ?
C40 C38 N4 C31 -53(2) . . . . ?
C41 C38 N4 C31 -172.4(17) . . . . ?
C39 C38 N4 C31 70(2) . . . . ?
C40 C38 N4 Si4 95.4(19) . . . . ?
C41 C38 N4 Si4 -24(2) . . . . ?
C39 C38 N4 Si4 -141.8(15) . . . . ?
N4 C31 N5 C42 -175.9(16) . . . . ?
C32 C31 N5 C42 4(3) . . . . ?
Si4 C31 N5 C42 -166(2) . . . . ?
N4 C31 N5 Si4 -10.1(13) . . . . ?
C32 C31 N5 Si4 169.8(16) . . . . ?
C43 C42 N5 C31 84(2) . . . . ?
C44 C42 N5 C31 -41(2) . . . . ?
C45 C42 N5 C31 -156.8(17) . . . . ?
C43 C42 N5 Si4 -75(2) . . . . ?
C44 C42 N5 Si4 159.6(13) . . . . ?
C45 C42 N5 Si4 44(2) . . . . ?
Si3 N3 Si1 N1 -40.2(11) . . . . ?
Si2 N3 Si1 N1 137.5(7) . . . . ?
Si3 N3 Si1 N2 40.7(11) . . . . ?
Si2 N3 Si1 N2 -141.5(7) . . . . ?
Si3 N3 Si1 C1 -0.2(13) . . . . ?
Si2 N3 Si1 C1 177.5(7) . . . . ?
Si3 N3 Si1 Au1 179.6(6) . . . . ?
Si2 N3 Si1 Au1 -2.7(10) . . . . ?
C1 N1 Si1 N3 117.4(10) . . . . ?
C8 N1 Si1 N3 -71.6(17) . . . . ?
C1 N1 Si1 N2 6.1(9) . . . . ?
C8 N1 Si1 N2 177.2(17) . . . . ?
C8 N1 Si1 C1 171(2) . . . . ?
C1 N1 Si1 Au1 -100.8(9) . . . . ?
C8 N1 Si1 Au1 70.2(17) . . . . ?
C1 N2 Si1 N3 -115.9(10) . . . . ?
C12 N2 Si1 N3 83.2(17) . . . . ?
C1 N2 Si1 N1 -6.1(9) . . . . ?
C12 N2 Si1 N1 -167.0(17) . . . . ?
C12 N2 Si1 C1 -161(2) . . . . ?
C1 N2 Si1 Au1 103.1(9) . . . . ?
C12 N2 Si1 Au1 -57.9(17) . . . . ?
Si1 N3 Si2 C26 -179.8(10) . . . . ?
Si3 N3 Si2 C26 -1.9(13) . . . . ?
Si1 N3 Si2 C25 63.1(10) . . . . ?
Si3 N3 Si2 C25 -119.1(9) . . . . ?
Si1 N3 Si2 C24 -61.7(11) . . . . ?
Si3 N3 Si2 C24 116.1(10) . . . . ?
Si1 N3 Si3 C27 -123.3(10) . . . . ?
Si2 N3 Si3 C27 59.0(11) . . . . ?
Si1 N3 Si3 C28 112.6(11) . . . . ?
Si2 N3 Si3 C28 -65.1(11) . . . . ?
Si1 N3 Si3 C29 -5.1(13) . . . . ?
Si2 N3 Si3 C29 177.3(9) . . . . ?
Si6 N6 Si4 N4 -137.3(8) . . . . ?
Si5 N6 Si4 N4 37.6(12) . . . . ?
Si6 N6 Si4 N5 138.8(8) . . . . ?
Si5 N6 Si4 N5 -46.3(11) . . . . ?
Si6 N6 Si4 C31 -179.5(8) . . . . ?
Si5 N6 Si4 C31 -4.6(14) . . . . ?
Si6 N6 Si4 Au2 -0.6(11) . . . . ?
Si5 N6 Si4 Au2 174.3(6) . . . . ?
C31 N4 Si4 N6 -119.1(11) . . . . ?
C38 N4 Si4 N6 85.1(18) . . . . ?
C31 N4 Si4 N5 -7.7(10) . . . . ?
C38 N4 Si4 N5 -163.4(18) . . . . ?
C38 N4 Si4 C31 -156(2) . . . . ?
C31 N4 Si4 Au2 99.7(10) . . . . ?
C38 N4 Si4 Au2 -56.1(17) . . . . ?
C31 N5 Si4 N6 119.5(10) . . . . ?
C42 N5 Si4 N6 -75.9(17) . . . . ?
C31 N5 Si4 N4 7.7(10) . . . . ?
C42 N5 Si4 N4 172.3(17) . . . . ?
C42 N5 Si4 C31 165(2) . . . . ?
C31 N5 Si4 Au2 -97.4(9) . . . . ?
C42 N5 Si4 Au2 67.2(17) . . . . ?
Si4 N6 Si5 C54 -111.2(11) . . . . ?
Si6 N6 Si5 C54 63.5(11) . . . . ?
Si4 N6 Si5 C52 7.8(13) . . . . ?
Si6 N6 Si5 C52 -177.4(9) . . . . ?
Si4 N6 Si5 C53 125.9(10) . . . . ?
Si6 N6 Si5 C53 -59.3(12) . . . . ?
Si4 N6 Si6 C57 -61.0(12) . . . . ?
Si5 N6 Si6 C57 123.9(10) . . . . ?
Si4 N6 Si6 C55 -178.4(10) . . . . ?
Si5 N6 Si6 C55 6.6(13) . . . . ?
Si4 N6 Si6 C56 62.8(11) . . . . ?
Si5 N6 Si6 C56 -112.3(10) . . . . ?
